data_7013799
loop_
_publ_author_name
'Dove, Andrew P.'
'Gibson, Vernon C.'
'Marshall, Edward L.'
'White, Andrew J. P.'
'Williams, David J.'

_publ_section_title
;
 Magnesium and zinc complexes of a potentially tridentate
 beta-diketiminate ligand.
;
_journal_issue 4
_journal_name_full 'Dalton transactions (Cambridge, England : 2003)'
_journal_page_first 570
_journal_page_last 578
_journal_paper_doi 10.1039/b314760f
_journal_year 2004
_chemical_formula_sum 'C30 H49 N3 O Si2 Zn'
_chemical_formula_weight 589.27
_chemical_name_systematic
;
?
;
_space_group_IT_number 14
_symmetry_cell_setting monoclinic
_symmetry_space_group_name_Hall '-P 2yn'
_symmetry_space_group_name_H-M 'P 1 21/n 1'
_atom_sites_solution_hydrogens geom
_atom_sites_solution_primary direct
_atom_sites_solution_secondary difmap
_audit_creation_method SHELXL
_cell_angle_alpha 90.00
_cell_angle_beta 104.289(14)
_cell_angle_gamma 90.00
_cell_formula_units_Z 4
_cell_length_a 11.407(2)
_cell_length_b 18.2361(15)
_cell_length_c 16.251(3)
_cell_measurement_reflns_used 39
_cell_measurement_temperature 183(2)
_cell_measurement_theta_max 27.94
_cell_measurement_theta_min 10.56
_cell_volume 3275.9(9)
_computing_cell_refinement 'Siemens XSCANS'
_computing_data_collection 'Siemens XSCANS'
_computing_data_reduction 'Siemens SHELXTL'
_computing_molecular_graphics 'Siemens SHELXTL'
_computing_publication_material 'Siemens SHELXTL'
_computing_structure_refinement 'SHELXL-93 (Sheldrick, 1993)'
_computing_structure_solution 'SHELXS-86 (Sheldrick, 1990)'
_diffrn_ambient_temperature 183(2)
_diffrn_measurement_device 'Siemens P4'
_diffrn_measurement_method '\w scans'
_diffrn_radiation_monochromator graphite
_diffrn_radiation_source 'fine-focus sealed tube'
_diffrn_radiation_type CuK\a
_diffrn_radiation_wavelength 1.54178
_diffrn_reflns_av_R_equivalents 0.0224
_diffrn_reflns_av_sigmaI/netI 0.0178
_diffrn_reflns_limit_h_max 2
_diffrn_reflns_limit_h_min -12
_diffrn_reflns_limit_k_max 8
_diffrn_reflns_limit_k_min -20
_diffrn_reflns_limit_l_max 18
_diffrn_reflns_limit_l_min -16
_diffrn_reflns_number 5132
_diffrn_reflns_theta_max 59.97
_diffrn_reflns_theta_min 3.71
_diffrn_standards_interval_count 97
_diffrn_standards_number 3
_exptl_absorpt_coefficient_mu 1.927
_exptl_absorpt_correction_T_max 0.7651
_exptl_absorpt_correction_T_min 0.3427
_exptl_absorpt_correction_type empirical
_exptl_crystal_colour 'Pale yellow'
_exptl_crystal_density_diffrn 1.195
_exptl_crystal_description blocks
_exptl_crystal_F_000 1264
_exptl_crystal_size_max 0.57
_exptl_crystal_size_mid 0.57
_exptl_crystal_size_min 0.43
_refine_diff_density_max 0.314
_refine_diff_density_min -0.249
_refine_diff_density_rms 0.051
_refine_ls_extinction_coef 0.00018(9)
_refine_ls_extinction_expression Fc^*^=kFc[1+0.001xFc^2^\l^3^/sin(2\q)]^-1/4^
_refine_ls_extinction_method SHELXL
_refine_ls_goodness_of_fit_all 1.112
_refine_ls_goodness_of_fit_obs 1.132
_refine_ls_matrix_type full
_refine_ls_number_parameters 335
_refine_ls_number_reflns 4775
_refine_ls_number_restraints 0
_refine_ls_restrained_S_all 1.280
_refine_ls_restrained_S_obs 1.132
_refine_ls_R_factor_all 0.0431
_refine_ls_R_factor_obs 0.0355
_refine_ls_shift/esd_max 0.001
_refine_ls_shift/esd_mean 0.000
_refine_ls_structure_factor_coef Fsqd
_refine_ls_weighting_details 'w=1/[\s^2^(Fo^2^)+(0.0413P)^2^+2.9085P] where P=(Fo^2^+2Fc^2^)/3'
_refine_ls_weighting_scheme calc
_refine_ls_wR_factor_all 0.1059
_refine_ls_wR_factor_obs 0.0896
_reflns_number_observed 4456
_reflns_number_total 4859
_reflns_observed_criterion >2sigma(I)
_cod_data_source_file b314760f.txt
_cod_data_source_block Compound_7
_cod_depositor_comments
;
The following automatic conversions were performed:
'_symmetry_cell_setting' value 'Monoclinic' changed to 'monoclinic'
according to '/home/saulius/struct/CIF-dictionaries/cif_core.dic'
dictionary named 'cif_core.dic' version 2.4.1 from
2010-06-29.

'_exptl_absorpt_correction_type' value 'Empirical' changed to
'empirical' according to
'/home/saulius/struct/CIF-dictionaries/cif_core.dic' dictionary named
'cif_core.dic' version 2.4.1 from 2010-06-29.

Automatic conversion script
Id: cif_fix_enum 1527 2010-12-29 10:47:43Z saulius 

The following automatic conversions were performed:

'_refine_ls_weighting_scheme' value 'calc
w=1/[\s^2^(Fo^2^)+(0.0413P)^2^+2.9085P] where P=(Fo^2^+2Fc^2^)/3' was
changed to 'calc'. New tag '_refine_ls_weighting_details' was
created. The value of the new tag was set to
'w=1/[\s^2^(Fo^2^)+(0.0413P)^2^+2.9085P] where P=(Fo^2^+2Fc^2^)/3'.

Automatic conversion script
Id: cif_fix_values 3143 2015-03-26 13:38:13Z robertas 
;
_cod_original_sg_symbol_H-M P2(1)/n
_cod_database_code 7013799

loop_
_symmetry_equiv_pos_as_xyz
'x, y, z'
'-x+1/2, y+1/2, -z+1/2'
'-x, -y, -z'
'x-1/2, -y-1/2, z-1/2'

loop_
_atom_site_aniso_label
_atom_site_aniso_U_11
_atom_site_aniso_U_22
_atom_site_aniso_U_33
_atom_site_aniso_U_23
_atom_site_aniso_U_13
_atom_site_aniso_U_12
Zn 0.0240(2) 0.0233(2) 0.0240(2) -0.00362(13) 0.00667(13) -0.00372(13)
C1 0.0233(12) 0.0272(13) 0.0228(12) 0.0007(10) 0.0030(10) 0.0003(10)
N1 0.0220(10) 0.0246(11) 0.0232(10) -0.0010(8) 0.0056(8) -0.0038(8)
C2 0.0263(13) 0.0277(13) 0.0210(12) -0.0033(10) 0.0013(10) -0.0030(10)
C3 0.0200(12) 0.0227(12) 0.0254(12) 0.0003(10) 0.0019(10) -0.0016(9)
N3 0.0250(10) 0.0230(11) 0.0249(11) 0.0018(9) 0.0062(8) -0.0010(8)
C4 0.046(2) 0.044(2) 0.0275(14) -0.0068(12) 0.0151(12) -0.0134(13)
C5 0.043(2) 0.0277(14) 0.0362(15) -0.0060(12) 0.0122(12) -0.0100(12)
C6 0.0225(12) 0.0248(13) 0.0237(12) -0.0018(10) 0.0070(10) -0.0039(10)
C7 0.0261(13) 0.0251(13) 0.0254(12) -0.0018(10) 0.0082(10) -0.0008(10)
C8 0.0318(14) 0.0257(14) 0.0393(15) -0.0015(11) 0.0095(12) -0.0035(11)
C9 0.0273(14) 0.033(2) 0.048(2) -0.0015(13) 0.0079(12) -0.0092(12)
C10 0.0228(13) 0.038(2) 0.043(2) 0.0014(12) 0.0046(11) -0.0009(11)
C11 0.0260(13) 0.0292(14) 0.0283(13) 0.0025(11) 0.0050(10) -0.0007(10)
C12 0.0258(13) 0.0289(14) 0.0414(15) 0.0038(12) 0.0086(11) 0.0026(11)
C13 0.046(2) 0.040(2) 0.051(2) 0.0029(14) 0.0188(14) 0.0130(14)
C14 0.038(2) 0.053(2) 0.041(2) 0.0062(14) 0.0048(13) 0.0082(14)
C15 0.0287(14) 0.0315(15) 0.048(2) 0.0094(13) 0.0063(12) 0.0023(11)
C16 0.107(3) 0.041(2) 0.112(3) 0.016(2) 0.064(3) 0.026(2)
C17 0.145(4) 0.058(2) 0.054(2) 0.026(2) 0.021(3) 0.026(3)
C18 0.0315(14) 0.0187(12) 0.0281(13) 0.0009(10) 0.0113(11) 0.0004(10)
C19 0.0372(15) 0.0210(13) 0.0305(14) 0.0008(10) 0.0106(11) 0.0000(11)
C20 0.055(2) 0.0316(15) 0.0296(14) 0.0029(12) 0.0164(13) 0.0062(13)
C21 0.059(2) 0.031(2) 0.042(2) 0.0059(12) 0.0315(15) 0.0045(13)
C22 0.043(2) 0.033(2) 0.054(2) 0.0004(13) 0.0294(15) -0.0012(12)
C23 0.0322(14) 0.0285(14) 0.0388(15) -0.0016(11) 0.0120(12) -0.0006(11)
O24 0.0336(10) 0.0408(11) 0.0271(9) 0.0048(8) 0.0006(8) -0.0067(8)
C25 0.048(2) 0.053(2) 0.034(2) 0.0048(14) -0.0056(13) -0.0053(15)
N26 0.0267(11) 0.0252(11) 0.0265(11) -0.0044(9) 0.0071(9) -0.0032(9)
Si27 0.0314(4) 0.0381(4) 0.0296(4) -0.0109(3) 0.0058(3) -0.0088(3)
C28 0.057(2) 0.106(3) 0.031(2) -0.007(2) 0.0083(15) -0.016(2)
C29 0.033(2) 0.047(2) 0.044(2) -0.0031(14) 0.0021(13) -0.0067(13)
C30 0.051(2) 0.046(2) 0.079(2) -0.031(2) 0.009(2) -0.012(2)
Si31 0.0273(4) 0.0303(4) 0.0313(4) -0.0066(3) 0.0076(3) -0.0012(3)
C32 0.0286(14) 0.051(2) 0.036(2) -0.0048(13) 0.0019(12) 0.0003(12)
C33 0.039(2) 0.075(2) 0.044(2) -0.007(2) 0.0179(14) -0.009(2)
C34 0.042(2) 0.043(2) 0.091(3) -0.012(2) 0.007(2) 0.0081(15)

loop_
_atom_site_label
_atom_site_type_symbol
_atom_site_fract_x
_atom_site_fract_y
_atom_site_fract_z
_atom_site_U_iso_or_equiv
_atom_site_thermal_displace_type
_atom_site_occupancy
_atom_site_calc_flag
_atom_site_refinement_flags
_atom_site_disorder_group
Zn Zn 0.85229(3) 0.18602(2) 0.74521(2) 0.02361(12) Uani 1 d . .
C1 C 0.8124(2) 0.23918(13) 0.90139(15) 0.0249(5) Uani 1 d . .
N1 N 0.7740(2) 0.19075(11) 0.83927(12) 0.0232(4) Uani 1 d . .
C2 C 0.8916(2) 0.29718(13) 0.89836(15) 0.0258(5) Uani 1 d . .
H2A H 0.9213(2) 0.32249(13) 0.95044(15) 0.031 Uiso 1 calc R .
C3 C 0.9336(2) 0.32335(13) 0.82976(15) 0.0234(5) Uani 1 d . .
N3 N 0.9243(2) 0.28478(11) 0.75918(12) 0.0243(4) Uani 1 d . .
C4 C 0.7656(3) 0.2347(2) 0.9805(2) 0.0382(7) Uani 1 d . .
H4A H 0.8062(3) 0.2717(2) 1.0214(2) 0.057 Uiso 1 d R .
H4B H 0.7820(3) 0.1858(2) 1.0056(2) 0.057 Uiso 1 d R .
H4C H 0.6782(3) 0.2437(2) 0.9656(2) 0.057 Uiso 1 d R .
C5 C 0.9849(3) 0.40013(14) 0.8392(2) 0.0352(6) Uani 1 d . .
H5A H 1.0735(3) 0.39771(14) 0.8528(2) 0.053 Uiso 1 d R .
H5B H 0.9594(3) 0.42544(14) 0.8851(2) 0.053 Uiso 1 d R .
H5C H 0.9552(3) 0.42705(14) 0.7860(2) 0.053 Uiso 1 d R .
C6 C 0.6712(2) 0.14486(13) 0.83962(15) 0.0234(5) Uani 1 d . .
C7 C 0.6879(2) 0.07116(13) 0.86363(15) 0.0252(5) Uani 1 d . .
C8 C 0.5856(2) 0.02690(15) 0.8551(2) 0.0322(6) Uani 1 d . .
H8A H 0.5951(2) -0.02328(15) 0.8711(2) 0.039 Uiso 1 calc R .
C9 C 0.4714(2) 0.05478(15) 0.8240(2) 0.0363(6) Uani 1 d . .
H9A H 0.4030(2) 0.02360(15) 0.8169(2) 0.044 Uiso 1 calc R .
C10 C 0.4562(2) 0.1280(2) 0.8031(2) 0.0352(6) Uani 1 d . .
H10A H 0.3767(2) 0.1469(2) 0.7826(2) 0.042 Uiso 1 calc R .
C11 C 0.5542(2) 0.17481(14) 0.8113(2) 0.0282(6) Uani 1 d . .
C12 C 0.8115(2) 0.03796(14) 0.9010(2) 0.0320(6) Uani 1 d . .
H12A H 0.8737(2) 0.07662(14) 0.9011(2) 0.038 Uiso 1 calc R .
C13 C 0.8375(3) -0.0265(2) 0.8484(2) 0.0443(7) Uani 1 d . .
H13A H 0.9179(3) -0.0465(2) 0.8745(2) 0.066 Uiso 1 calc R .
H13B H 0.8349(3) -0.0098(2) 0.7906(2) 0.066 Uiso 1 calc R .
H13C H 0.7764(3) -0.0647(2) 0.8462(2) 0.066 Uiso 1 calc R .
C14 C 0.8227(3) 0.0144(2) 0.9933(2) 0.0451(7) Uani 1 d . .
H14A H 0.9029(3) -0.0069(2) 1.0166(2) 0.068 Uiso 1 calc R .
H14B H 0.7604(3) -0.0221(2) 0.9950(2) 0.068 Uiso 1 calc R .
H14C H 0.8119(3) 0.0572(2) 1.0271(2) 0.068 Uiso 1 calc R .
C15 C 0.5323(2) 0.25582(15) 0.7905(2) 0.0365(6) Uani 1 d . .
H15A H 0.6114(2) 0.28209(15) 0.8096(2) 0.044 Uiso 1 calc R .
C16 C 0.4449(4) 0.2883(2) 0.8377(3) 0.0799(13) Uani 1 d . .
H16A H 0.4760(4) 0.2802(2) 0.8988(3) 0.120 Uiso 1 calc R .
H16B H 0.3657(4) 0.2646(2) 0.8183(3) 0.120 Uiso 1 calc R .
H16C H 0.4365(4) 0.3411(2) 0.8264(3) 0.120 Uiso 1 calc R .
C17 C 0.4857(5) 0.2679(2) 0.6966(2) 0.0865(14) Uani 1 d . .
H17A H 0.5427(5) 0.2468(2) 0.6668(2) 0.130 Uiso 1 calc R .
H17B H 0.4775(5) 0.3206(2) 0.6849(2) 0.130 Uiso 1 calc R .
H17C H 0.4067(5) 0.2442(2) 0.6769(2) 0.130 Uiso 1 calc R .
C18 C 0.9630(2) 0.31322(13) 0.6888(2) 0.0254(5) Uani 1 d . .
C19 C 0.8807(2) 0.31152(13) 0.6091(2) 0.0292(6) Uani 1 d . .
C20 C 0.9143(3) 0.33689(15) 0.5379(2) 0.0377(7) Uani 1 d . .
H20A H 0.8578(3) 0.33623(15) 0.4841(2) 0.045 Uiso 1 calc R .
C21 C 1.0299(3) 0.3631(2) 0.5450(2) 0.0409(7) Uani 1 d . .
H21A H 1.0522(3) 0.3812(2) 0.4962(2) 0.049 Uiso 1 calc R .
C22 C 1.1128(3) 0.3632(2) 0.6223(2) 0.0401(7) Uani 1 d . .
H22A H 1.1926(3) 0.3807(2) 0.6268(2) 0.048 Uiso 1 calc R .
C23 C 1.0800(2) 0.33774(14) 0.6938(2) 0.0326(6) Uani 1 d . .
H23A H 1.1382(2) 0.33703(14) 0.7469(2) 0.039 Uiso 1 calc R .
O24 O 0.7688(2) 0.28350(10) 0.60851(11) 0.0351(4) Uani 1 d . .
C25 C 0.6764(3) 0.2891(2) 0.5307(2) 0.0479(8) Uani 1 d . .
H25A H 0.6014(3) 0.2673(2) 0.5384(2) 0.072 Uiso 1 calc R .
H25B H 0.7024(3) 0.2630(2) 0.4855(2) 0.072 Uiso 1 calc R .
H25C H 0.6625(3) 0.3409(2) 0.5151(2) 0.072 Uiso 1 calc R .
N26 N 0.9010(2) 0.10806(11) 0.68437(12) 0.0260(5) Uani 1 d . .
Si27 Si 0.79964(6) 0.07010(4) 0.59976(5) 0.0333(2) Uani 1 d . .
C28 C 0.8225(3) 0.1042(2) 0.4961(2) 0.0649(11) Uani 1 d . .
H28A H 0.9046(3) 0.0920(2) 0.4920(2) 0.097 Uiso 1 calc R .
H28B H 0.8114(3) 0.1575(2) 0.4928(2) 0.097 Uiso 1 calc R .
H28C H 0.7636(3) 0.0809(2) 0.4493(2) 0.097 Uiso 1 calc R .
C29 C 0.6430(2) 0.0935(2) 0.6071(2) 0.0427(7) Uani 1 d . .
H29A H 0.6350(2) 0.1468(2) 0.6105(2) 0.064 Uiso 1 calc R .
H29B H 0.6273(2) 0.0707(2) 0.6580(2) 0.064 Uiso 1 calc R .
H29C H 0.5844(2) 0.0751(2) 0.5566(2) 0.064 Uiso 1 calc R .
C30 C 0.8088(3) -0.0322(2) 0.5934(2) 0.0601(10) Uani 1 d . .
H30A H 0.8901(3) -0.0464(2) 0.5895(2) 0.090 Uiso 1 calc R .
H30B H 0.7491(3) -0.0496(2) 0.5430(2) 0.090 Uiso 1 calc R .
H30C H 0.7920(3) -0.0540(2) 0.6444(2) 0.090 Uiso 1 calc R .
Si31 Si 1.05451(6) 0.09536(4) 0.71039(4) 0.0296(2) Uani 1 d . .
C32 C 1.1197(2) 0.1376(2) 0.8166(2) 0.0394(7) Uani 1 d . .
H32A H 1.0982(2) 0.1897(2) 0.8148(2) 0.059 Uiso 1 calc R .
H32B H 1.2079(2) 0.1325(2) 0.8310(2) 0.059 Uiso 1 calc R .
H32C H 1.0871(2) 0.1128(2) 0.8596(2) 0.059 Uiso 1 calc R .
C33 C 1.1301(3) 0.1372(2) 0.6317(2) 0.0514(8) Uani 1 d . .
H33A H 1.1082(3) 0.1891(2) 0.6241(2) 0.077 Uiso 1 calc R .
H33B H 1.1037(3) 0.1117(2) 0.5772(2) 0.077 Uiso 1 calc R .
H33C H 1.2181(3) 0.1326(2) 0.6526(2) 0.077 Uiso 1 calc R .
C34 C 1.1006(3) -0.0029(2) 0.7211(3) 0.0602(9) Uani 1 d . .
H34A H 1.0687(3) -0.0281(2) 0.6669(3) 0.090 Uiso 1 calc R .
H34B H 1.0683(3) -0.0260(2) 0.7652(3) 0.090 Uiso 1 calc R .
H34C H 1.1891(3) -0.0063(2) 0.7367(3) 0.090 Uiso 1 calc R .

loop_
_atom_type_symbol
_atom_type_description
_atom_type_scat_dispersion_real
_atom_type_scat_dispersion_imag
_atom_type_scat_source
C C 0.0181 0.0091 'International Tables Vol C Tables 4.2.6.8 and 6.1.1.4'
H H 0.0000 0.0000 'International Tables Vol C Tables 4.2.6.8 and 6.1.1.4'
N N 0.0311 0.0180 'International Tables Vol C Tables 4.2.6.8 and 6.1.1.4'
O O 0.0492 0.0322 'International Tables Vol C Tables 4.2.6.8 and 6.1.1.4'
Si Si 0.2541 0.3302 'International Tables Vol C Tables 4.2.6.8 and 6.1.1.4'
Zn Zn -1.5491 0.6778 'International Tables Vol C Tables 4.2.6.8 and 6.1.1.4'

loop_
_geom_angle_atom_site_label_1
_geom_angle_atom_site_label_2
_geom_angle_atom_site_label_3
_geom_angle
_geom_angle_site_symmetry_1
_geom_angle_site_symmetry_3
_geom_angle_publ_flag
N26 Zn N1 133.80(9) . . ?
N26 Zn N3 125.42(8) . . ?
N1 Zn N3 97.34(8) . . ?
N1 C1 C2 124.7(2) . . ?
N1 C1 C4 119.3(2) . . ?
C2 C1 C4 116.0(2) . . ?
C1 N1 C6 119.8(2) . . ?
C1 N1 Zn 119.6(2) . . ?
C6 N1 Zn 120.46(15) . . ?
C1 C2 C3 129.5(2) . . ?
N3 C3 C2 122.5(2) . . ?
N3 C3 C5 121.7(2) . . ?
C2 C3 C5 115.8(2) . . ?
C3 N3 C18 121.9(2) . . ?
C3 N3 Zn 121.7(2) . . ?
C18 N3 Zn 116.4(2) . . ?
C7 C6 C11 121.0(2) . . ?
C7 C6 N1 120.3(2) . . ?
C11 C6 N1 118.6(2) . . ?
C8 C7 C6 118.3(2) . . ?
C8 C7 C12 118.7(2) . . ?
C6 C7 C12 123.0(2) . . ?
C9 C8 C7 121.0(2) . . ?
C8 C9 C10 120.0(2) . . ?
C9 C10 C11 121.5(2) . . ?
C10 C11 C6 118.0(2) . . ?
C10 C11 C15 119.5(2) . . ?
C6 C11 C15 122.6(2) . . ?
C7 C12 C13 111.9(2) . . ?
C7 C12 C14 110.4(2) . . ?
C13 C12 C14 110.6(2) . . ?
C17 C15 C16 110.1(3) . . ?
C17 C15 C11 111.4(3) . . ?
C16 C15 C11 111.0(2) . . ?
C23 C18 C19 118.4(2) . . ?
C23 C18 N3 123.7(2) . . ?
C19 C18 N3 117.8(2) . . ?
O24 C19 C20 124.5(2) . . ?
O24 C19 C18 115.2(2) . . ?
C20 C19 C18 120.3(2) . . ?
C21 C20 C19 120.1(3) . . ?
C22 C21 C20 120.3(3) . . ?
C21 C22 C23 119.9(3) . . ?
C22 C23 C18 120.9(3) . . ?
C19 O24 C25 117.3(2) . . ?
Si27 N26 Si31 126.23(12) . . ?
Si27 N26 Zn 119.83(11) . . ?
Si31 N26 Zn 112.75(11) . . ?
N26 Si27 C29 108.89(12) . . ?
N26 Si27 C30 114.34(14) . . ?
C29 Si27 C30 107.31(15) . . ?
N26 Si27 C28 111.85(14) . . ?
C29 Si27 C28 109.2(2) . . ?
C30 Si27 C28 105.0(2) . . ?
N26 Si31 C34 113.63(13) . . ?
N26 Si31 C32 108.78(11) . . ?
C34 Si31 C32 105.8(2) . . ?
N26 Si31 C33 113.06(13) . . ?
C34 Si31 C33 106.7(2) . . ?
C32 Si31 C33 108.51(14) . . ?

loop_
_geom_bond_atom_site_label_1
_geom_bond_atom_site_label_2
_geom_bond_distance
_geom_bond_site_symmetry_2
_geom_bond_publ_flag
Zn N26 1.892(2) . ?
Zn N1 1.953(2) . ?
Zn N3 1.969(2) . ?
C1 N1 1.331(3) . ?
C1 C2 1.400(3) . ?
C1 C4 1.510(3) . ?
N1 C6 1.441(3) . ?
C2 C3 1.401(3) . ?
C3 N3 1.327(3) . ?
C3 C5 1.511(3) . ?
N3 C18 1.421(3) . ?
C6 C7 1.399(3) . ?
C6 C11 1.411(3) . ?
C7 C8 1.398(3) . ?
C7 C12 1.517(3) . ?
C8 C9 1.373(4) . ?
C9 C10 1.379(4) . ?
C10 C11 1.386(4) . ?
C11 C15 1.522(4) . ?
C12 C13 1.526(4) . ?
C12 C14 1.534(4) . ?
C15 C17 1.503(5) . ?
C15 C16 1.521(4) . ?
C18 C23 1.391(4) . ?
C18 C19 1.400(4) . ?
C19 O24 1.372(3) . ?
C19 C20 1.386(4) . ?
C20 C21 1.380(4) . ?
C21 C22 1.374(4) . ?
C22 C23 1.385(4) . ?
O24 C25 1.436(3) . ?
N26 Si27 1.709(2) . ?
N26 Si31 1.713(2) . ?
Si27 C29 1.870(3) . ?
Si27 C30 1.872(3) . ?
Si27 C28 1.873(3) . ?
Si31 C34 1.864(3) . ?
Si31 C32 1.868(3) . ?
Si31 C33 1.872(3) . ?
